data_7119713
loop_
_publ_author_name
'Janes, Trevor'
'Zatsepin, Pavel'
'Song, Datong'

_publ_section_title
;
 Reactivity of heavy carbene analogues towards oxidants: a redox active
 ligand-enabled isolation of a paramagnetic stannylene.
;
_journal_issue 21
_journal_name_full 'Chemical communications (Cambridge, England)'
_journal_page_first 3090
_journal_page_last 3093
_journal_paper_doi 10.1039/c7cc00837f
_journal_volume 53
_journal_year 2017
_chemical_formula_sum 'C30 H38 N2 Pb'
_chemical_formula_weight 633.81
_space_group_crystal_system orthorhombic
_space_group_IT_number 62
_space_group_name_Hall '-P 2ac 2n'
_space_group_name_H-M_alt 'P n m a'
_symmetry_space_group_name_Hall '-P 2ac 2n'
_symmetry_space_group_name_H-M 'P n m a'
_atom_sites_solution_hydrogens geom
_audit_creation_method SHELXL-2014/7
_audit_update_record
;
2017-01-31 deposited with the CCDC.
2017-02-28 downloaded from the CCDC.
;
_cell_angle_alpha 90
_cell_angle_beta 90
_cell_angle_gamma 90
_cell_formula_units_Z 4
_cell_length_a 10.9016(7)
_cell_length_b 21.6336(17)
_cell_length_c 11.6083(8)
_cell_measurement_reflns_used 24612
_cell_measurement_temperature 150(2)
_cell_measurement_theta_max 29.353
_cell_measurement_theta_min 1.883
_cell_volume 2737.7(3)
_computing_structure_refinement 'SHELXL-2014/7 (Sheldrick, 2014)'
_diffrn_ambient_temperature 150(2)
_diffrn_measured_fraction_theta_full 1.000
_diffrn_measured_fraction_theta_max 0.837
_diffrn_measurement_device_type 'Bruker Kappa Apex II'
_diffrn_measurement_method 'phi and omega scans'
_diffrn_radiation_type MoK\a
_diffrn_radiation_wavelength 0.71073
_diffrn_reflns_av_R_equivalents 0.0589
_diffrn_reflns_av_unetI/netI 0.0389
_diffrn_reflns_Laue_measured_fraction_full 1.000
_diffrn_reflns_Laue_measured_fraction_max 0.837
_diffrn_reflns_limit_h_max 15
_diffrn_reflns_limit_h_min -15
_diffrn_reflns_limit_k_max 28
_diffrn_reflns_limit_k_min -25
_diffrn_reflns_limit_l_max 14
_diffrn_reflns_limit_l_min -13
_diffrn_reflns_number 24612
_diffrn_reflns_point_group_measured_fraction_full 1.000
_diffrn_reflns_point_group_measured_fraction_max 0.837
_diffrn_reflns_theta_full 25.242
_diffrn_reflns_theta_max 29.353
_diffrn_reflns_theta_min 1.883
_exptl_absorpt_coefficient_mu 6.181
_exptl_absorpt_correction_T_max 0.7456
_exptl_absorpt_correction_T_min 0.6198
_exptl_absorpt_correction_type multi-scan
_exptl_absorpt_process_details SADABS
_exptl_crystal_colour red
_exptl_crystal_density_diffrn 1.538
_exptl_crystal_description block
_exptl_crystal_F_000 1256
_exptl_crystal_size_max 0.1
_exptl_crystal_size_mid 0.1
_exptl_crystal_size_min 0.1
_refine_diff_density_max 0.753
_refine_diff_density_min -1.065
_refine_diff_density_rms 0.122
_refine_ls_extinction_method none
_refine_ls_goodness_of_fit_ref 1.019
_refine_ls_hydrogen_treatment constr
_refine_ls_matrix_type full
_refine_ls_number_parameters 162
_refine_ls_number_reflns 3219
_refine_ls_number_restraints 0
_refine_ls_restrained_S_all 1.019
_refine_ls_R_factor_all 0.0429
_refine_ls_R_factor_gt 0.0275
_refine_ls_shift/su_max 0.002
_refine_ls_shift/su_mean 0.000
_refine_ls_structure_factor_coef Fsqd
_refine_ls_weighting_details 'w=1/[\s^2^(Fo^2^)+(0.0287P)^2^+3.0234P] where P=(Fo^2^+2Fc^2^)/3'
_refine_ls_weighting_scheme calc
_refine_ls_wR_factor_gt 0.0571
_refine_ls_wR_factor_ref 0.0614
_reflns_Friedel_coverage 0.000
_reflns_number_gt 2615
_reflns_number_total 3219
_reflns_threshold_expression 'I > 2\s(I)'
_cod_data_source_file c7cc00837f2.cif
_cod_data_source_block 1a
_cod_depositor_comments 'Adding full bibliography for 7119711--7119715.cif.'
_cod_database_code 7119713
_shelx_shelxl_version_number 2014/7
_shelx_space_group_comment
;
The symmetry employed for this shelxl refinement is uniquely defined
by the following loop, which should always be used as a source of
symmetry information in preference to the above space-group names.
They are only intended as comments.
;

loop_
_space_group_symop_operation_xyz
'x, y, z'
'-x+1/2, -y, z+1/2'
'-x, y+1/2, -z'
'x+1/2, -y+1/2, -z+1/2'
'-x, -y, -z'
'x-1/2, y, -z-1/2'
'x, -y-1/2, z'
'-x-1/2, y-1/2, z-1/2'

loop_
_atom_site_label
_atom_site_type_symbol
_atom_site_fract_x
_atom_site_fract_y
_atom_site_fract_z
_atom_site_U_iso_or_equiv
_atom_site_adp_type
_atom_site_occupancy
_atom_site_site_symmetry_order
_atom_site_calc_flag
_atom_site_refinement_flags_posn
_atom_site_refinement_flags_adp
_atom_site_refinement_flags_occupancy
_atom_site_disorder_assembly
_atom_site_disorder_group
Pb1 Pb 0.23208(2) 0.2500 0.67729(2) 0.01858(7) Uani 1 2 d S T P . .
N1 N 0.0893(2) 0.31182(14) 0.6267(3) 0.0136(6) Uani 1 1 d . . . . .
C1 C -0.0127(3) 0.28285(16) 0.5946(3) 0.0133(7) Uani 1 1 d . . . . .
C2 C -0.1130(3) 0.31414(18) 0.5586(3) 0.0204(8) Uani 1 1 d . . . . .
H2A H -0.1142 0.3580 0.5578 0.024 Uiso 1 1 calc R U . . .
C3 C -0.2106(3) 0.28149(18) 0.5243(4) 0.0239(9) Uani 1 1 d . . . . .
H3A H -0.2819 0.3028 0.4992 0.029 Uiso 1 1 calc R U . . .
C4 C 0.1031(3) 0.37642(16) 0.6034(3) 0.0136(7) Uani 1 1 d . . . . .
C5 C 0.0794(3) 0.41968(17) 0.6961(3) 0.0175(8) Uani 1 1 d . . . . .
C6 C 0.1010(3) 0.48171(18) 0.6716(4) 0.0223(8) Uani 1 1 d . . . . .
H6A H 0.0881 0.5118 0.7300 0.027 Uiso 1 1 calc R U . . .
C7 C 0.1424(3) 0.50104(18) 0.5595(3) 0.0262(10) Uani 1 1 d . . . . .
H7A H 0.1575 0.5437 0.5460 0.031 Uiso 1 1 calc R U . . .
C8 C 0.1613(3) 0.45806(18) 0.4683(4) 0.0233(9) Uani 1 1 d . . . . .
H8A H 0.1867 0.4722 0.3946 0.028 Uiso 1 1 calc R U . . .
C9 C 0.1424(3) 0.39559(18) 0.4873(3) 0.0169(8) Uani 1 1 d . . . . .
C10 C 0.1631(3) 0.3498(2) 0.3838(3) 0.0232(9) Uani 1 1 d . . . . .
H10A H 0.1304 0.3086 0.4076 0.028 Uiso 0.68(4) 1 calc R U P A 1
H10B H 0.1617 0.3068 0.4155 0.028 Uiso 0.32(4) 1 calc R U P A 2
C11 C 0.0970(16) 0.3684(8) 0.2664(12) 0.049(3) Uani 0.68(4) 1 d . . P A 1
H11A H 0.0091 0.3742 0.2804 0.073 Uiso 0.68(4) 1 calc R U P A 1
H11B H 0.1324 0.4069 0.2371 0.073 Uiso 0.68(4) 1 calc R U P A 1
H11C H 0.1088 0.3354 0.2095 0.073 Uiso 0.68(4) 1 calc R U P A 1
C11A C 0.073(2) 0.3526(13) 0.289(2) 0.033(6) Uiso 0.32(4) 1 d . . P A 2
H11D H -0.0098 0.3475 0.3197 0.049 Uiso 0.32(4) 1 calc R U P A 2
H11E H 0.0796 0.3926 0.2497 0.049 Uiso 0.32(4) 1 calc R U P A 2
H11F H 0.0902 0.3193 0.2335 0.049 Uiso 0.32(4) 1 calc R U P A 2
C12 C 0.2917(7) 0.3420(6) 0.3575(15) 0.037(3) Uani 0.68(4) 1 d . . P A 1
H12A H 0.3006 0.3132 0.2927 0.055 Uiso 0.68(4) 1 calc R U P A 1
H12B H 0.3274 0.3820 0.3367 0.055 Uiso 0.68(4) 1 calc R U P A 1
H12C H 0.3343 0.3253 0.4250 0.055 Uiso 0.68(4) 1 calc R U P A 1
C12A C 0.2830(18) 0.3582(13) 0.321(2) 0.033(5) Uiso 0.32(4) 1 d . . P A 2
H12D H 0.3506 0.3571 0.3770 0.050 Uiso 0.32(4) 1 calc R U P A 2
H12E H 0.2935 0.3248 0.2652 0.050 Uiso 0.32(4) 1 calc R U P A 2
H12F H 0.2829 0.3981 0.2813 0.050 Uiso 0.32(4) 1 calc R U P A 2
C13 C 0.0282(3) 0.40079(18) 0.8185(3) 0.0214(8) Uani 1 1 d . . . . .
H13A H 0.0232 0.3547 0.8214 0.026 Uiso 1 1 calc R U . . .
C14 C -0.0946(4) 0.4250(3) 0.8303(4) 0.0421(13) Uani 1 1 d . . . . .
H14A H -0.1472 0.4074 0.7703 0.063 Uiso 1 1 calc R U . . .
H14B H -0.0928 0.4701 0.8223 0.063 Uiso 1 1 calc R U . . .
H14C H -0.1272 0.4140 0.9063 0.063 Uiso 1 1 calc R U . . .
C15 C 0.1013(4) 0.4229(2) 0.9255(4) 0.0327(11) Uani 1 1 d . . . . .
H15A H 0.1869 0.4096 0.9187 0.049 Uiso 1 1 calc R U . . .
H15B H 0.0651 0.4051 0.9952 0.049 Uiso 1 1 calc R U . . .
H15C H 0.0980 0.4681 0.9301 0.049 Uiso 1 1 calc R U . . .

loop_
_atom_site_aniso_label
_atom_site_aniso_U_11
_atom_site_aniso_U_22
_atom_site_aniso_U_33
_atom_site_aniso_U_23
_atom_site_aniso_U_13
_atom_site_aniso_U_12
Pb1 0.01248(9) 0.01583(11) 0.02743(12) 0.000 -0.00394(8) 0.000
N1 0.0093(13) 0.0082(15) 0.0234(16) 0.0014(13) -0.0006(11) 0.0008(11)
C1 0.0124(16) 0.0132(19) 0.0144(18) 0.0007(14) -0.0001(13) -0.0008(13)
C2 0.0164(17) 0.014(2) 0.031(2) 0.0034(17) -0.0019(15) 0.0031(15)
C3 0.0106(18) 0.022(2) 0.039(2) 0.0033(18) -0.0082(15) 0.0003(14)
C4 0.0049(14) 0.0086(18) 0.027(2) 0.0022(15) -0.0055(13) -0.0013(13)
C5 0.0074(15) 0.0138(19) 0.031(2) 0.0002(16) -0.0017(13) -0.0009(13)
C6 0.0149(17) 0.0135(19) 0.038(2) -0.0060(19) -0.0019(16) 0.0015(14)
C7 0.0170(18) 0.013(2) 0.048(3) 0.010(2) -0.0039(16) -0.0027(15)
C8 0.0136(17) 0.024(2) 0.032(2) 0.0138(19) -0.0014(15) -0.0017(15)
C9 0.0075(15) 0.018(2) 0.025(2) 0.0053(16) -0.0045(13) 0.0001(14)
C10 0.0207(19) 0.027(2) 0.022(2) -0.0013(18) 0.0025(15) -0.0018(17)
C11 0.057(7) 0.055(8) 0.034(6) 0.000(5) -0.012(5) 0.014(6)
C12 0.026(4) 0.035(5) 0.049(6) 0.002(5) 0.016(3) 0.002(3)
C13 0.0237(19) 0.0141(19) 0.026(2) -0.0047(18) 0.0043(16) -0.0018(15)
C14 0.018(2) 0.067(4) 0.041(3) 0.000(3) 0.0085(19) -0.002(2)
C15 0.032(2) 0.033(3) 0.034(3) 0.001(2) 0.0004(18) 0.001(2)

loop_
_atom_type_symbol
_atom_type_description
_atom_type_scat_dispersion_real
_atom_type_scat_dispersion_imag
_atom_type_scat_source
C C 0.0033 0.0016 'International Tables Vol C Tables 4.2.6.8 and 6.1.1.4'
H H 0.0000 0.0000 'International Tables Vol C Tables 4.2.6.8 and 6.1.1.4'
N N 0.0061 0.0033 'International Tables Vol C Tables 4.2.6.8 and 6.1.1.4'
Pb Pb -3.3944 10.1111 'International Tables Vol C Tables 4.2.6.8 and 6.1.1.4'

loop_
_geom_angle_atom_site_label_1
_geom_angle_atom_site_label_2
_geom_angle_atom_site_label_3
_geom_angle
_geom_angle_site_symmetry_1
_geom_angle_site_symmetry_3
N1 Pb1 N1 77.60(16) 7_565 .
C1 N1 C4 119.7(3) . .
C1 N1 Pb1 113.1(2) . .
C4 N1 Pb1 126.0(2) . .
N1 C1 C2 121.8(3) . .
N1 C1 C1 118.1(2) . 7_565
C2 C1 C1 120.0(2) . 7_565
C3 C2 C1 118.1(4) . .
C2 C3 C3 121.9(2) . 7_565
N1 C4 C5 118.1(3) . .
N1 C4 C9 118.5(3) . .
C5 C4 C9 123.3(3) . .
C6 C5 C4 116.2(3) . .
C6 C5 C13 119.5(3) . .
C4 C5 C13 124.3(3) . .
C5 C6 C7 121.2(4) . .
C8 C7 C6 121.9(4) . .
C9 C8 C7 119.8(4) . .
C8 C9 C4 117.6(3) . .
C8 C9 C10 118.1(3) . .
C4 C9 C10 124.3(3) . .
C11A C10 C12A 102.2(11) . .
C12 C10 C9 112.0(5) . .
C11A C10 C9 116.8(11) . .
C12A C10 C9 114.6(8) . .
C12 C10 C11 106.7(6) . .
C9 C10 C11 115.4(5) . .
C14 C13 C15 106.7(3) . .
C14 C13 C5 108.6(3) . .
C15 C13 C5 117.3(3) . .

loop_
_geom_bond_atom_site_label_1
_geom_bond_atom_site_label_2
_geom_bond_distance
_geom_bond_site_symmetry_2
Pb1 N1 2.134(3) 7_565
Pb1 N1 2.134(3) .
N1 C1 1.330(4) .
N1 C4 1.431(4) .
C1 C2 1.353(5) .
C1 C1 1.422(7) 7_565
C2 C3 1.337(5) .
C3 C3 1.362(8) 7_565
C4 C5 1.449(5) .
C4 C9 1.474(5) .
C5 C6 1.392(5) .
C5 C13 1.580(5) .
C6 C7 1.440(5) .
C7 C8 1.424(6) .
C8 C9 1.385(5) .
C9 C10 1.573(5) .
C10 C12 1.444(8) .
C10 C11A 1.48(3) .
C10 C12A 1.51(2) .
C10 C11 1.593(12) .
C13 C14 1.444(5) .
C13 C15 1.552(5) .
